data_7005495
loop_
_publ_author_name
'Kulcsar, Monika'
'Beleaga, Anca'
'Silvestru, Cristian'
'Nicolescu, Alina'
'Deleanu, Calin'
'Todasca, Cristina'
'Silvestru, Anca'

_publ_section_title
;
 Solid state structure and solution behaviour of organoselenium(II)
 compounds containing 2-{E(CH2CH2)2NCH2}C6H4 groups (E = O, NMe).
;
_journal_issue 21
_journal_name_full 'Dalton transactions (Cambridge, England : 2003)'
_journal_page_first 2187
_journal_page_last 2196
_journal_paper_doi 10.1039/b702629c
_journal_year 2007
_chemical_formula_moiety 'C11 H15 Br2 N O Se'
_chemical_formula_sum 'C11 H15 Br2 N O Se'
_chemical_formula_weight 416.02
_chemical_name_systematic
;
?
;
_space_group_IT_number 33
_symmetry_cell_setting orthorhombic
_symmetry_space_group_name_Hall 'P 2c -2n'
_symmetry_space_group_name_H-M 'P n a 21'
_atom_sites_solution_hydrogens geom
_atom_sites_solution_primary direct
_atom_sites_solution_secondary difmap
_audit_creation_method SHELXL-97
_cell_angle_alpha 90.00
_cell_angle_beta 90.00
_cell_angle_gamma 90.00
_cell_formula_units_Z 4
_cell_length_a 16.141(2)
_cell_length_b 12.6448(16)
_cell_length_c 6.9126(9)
_cell_measurement_reflns_used 3007
_cell_measurement_temperature 297(2)
_cell_measurement_theta_max 25.24
_cell_measurement_theta_min 2.99
_cell_volume 1410.9(3)
_computing_cell_refinement 'Bruker SMART'
_computing_data_collection 'Bruker SMART'
_computing_data_reduction 'Bruker SAINT'
_computing_molecular_graphics 'Bruker SHELXTL'
_computing_publication_material 'Bruker SHELXTL'
_computing_structure_refinement 'Bruker SHELXTL'
_computing_structure_solution 'Bruker SHELXTL'
_diffrn_ambient_temperature 293(2)
_diffrn_measured_fraction_theta_full 0.997
_diffrn_measured_fraction_theta_max 0.997
_diffrn_measurement_device_type 'CCD area detector'
_diffrn_measurement_method 'phi and omega scans'
_diffrn_radiation_monochromator graphite
_diffrn_radiation_source 'fine-focus sealed tube'
_diffrn_radiation_type MoK\a
_diffrn_radiation_wavelength 0.71073
_diffrn_reflns_av_R_equivalents 0.0678
_diffrn_reflns_av_sigmaI/netI 0.0685
_diffrn_reflns_limit_h_max 20
_diffrn_reflns_limit_h_min -20
_diffrn_reflns_limit_k_max 15
_diffrn_reflns_limit_k_min -15
_diffrn_reflns_limit_l_max 8
_diffrn_reflns_limit_l_min -8
_diffrn_reflns_number 11006
_diffrn_reflns_theta_full 26.41
_diffrn_reflns_theta_max 26.41
_diffrn_reflns_theta_min 2.05
_exptl_absorpt_coefficient_mu 8.306
_exptl_absorpt_correction_T_max 0.6075
_exptl_absorpt_correction_T_min 0.2165
_exptl_absorpt_correction_type multi-scan
_exptl_absorpt_process_details 'Bruker, 2001.'
_exptl_crystal_colour yellow
_exptl_crystal_density_diffrn 1.959
_exptl_crystal_density_method 'not measured'
_exptl_crystal_description block
_exptl_crystal_F_000 800
_exptl_crystal_size_max 0.22
_exptl_crystal_size_mid 0.17
_exptl_crystal_size_min 0.06
_refine_diff_density_max 0.771
_refine_diff_density_min -0.725
_refine_diff_density_rms 0.137
_refine_ls_abs_structure_details 'Flack H D (1983), Acta Cryst. A39, 876-881'
_refine_ls_abs_structure_Flack 0.07(3)
_refine_ls_extinction_method none
_refine_ls_goodness_of_fit_ref 1.173
_refine_ls_hydrogen_treatment mixed
_refine_ls_matrix_type full
_refine_ls_number_parameters 149
_refine_ls_number_reflns 2867
_refine_ls_number_restraints 1
_refine_ls_restrained_S_all 1.173
_refine_ls_R_factor_all 0.0821
_refine_ls_R_factor_gt 0.0685
_refine_ls_shift/su_max 0.028
_refine_ls_shift/su_mean 0.002
_refine_ls_structure_factor_coef Fsqd
_refine_ls_weighting_details 'calc w=1/[\s^2^(Fo^2^)+(0.0467P)^2^+0.6457P] where P=(Fo^2^+2Fc^2^)/3'
_refine_ls_weighting_scheme calc
_refine_ls_wR_factor_gt 0.1244
_refine_ls_wR_factor_ref 0.1298
_reflns_number_gt 2414
_reflns_number_total 2867
_reflns_threshold_expression >2sigma(I)
_cod_data_source_file b702629c.txt
_cod_data_source_block 235rich
_cod_depositor_comments
;
The following automatic conversions were performed:
'_symmetry_cell_setting' value 'Orthorhombic' changed to 'orthorhombic'
according to '/home/saulius/struct/CIF-dictionaries/cif_core.dic'
dictionary named 'cif_core.dic' version 2.4.1 from 2010-06-29.

Automatic conversion script
Id: cif_fix_enum 1527 2010-12-29 10:47:43Z saulius 
;
_cod_original_sg_symbol_H-M 'Pna2(1) '
_cod_database_code 7005495

loop_
_symmetry_equiv_pos_as_xyz
'x, y, z'
'-x, -y, z+1/2'
'x+1/2, -y+1/2, z'
'-x+1/2, y+1/2, z+1/2'

loop_
_atom_site_label
_atom_site_type_symbol
_atom_site_fract_x
_atom_site_fract_y
_atom_site_fract_z
_atom_site_U_iso_or_equiv
_atom_site_adp_type
_atom_site_occupancy
_atom_site_symmetry_multiplicity
_atom_site_calc_flag
_atom_site_refinement_flags
_atom_site_disorder_assembly
_atom_site_disorder_group
C1 C 0.8238(5) 0.1233(6) 0.5889(12) 0.0236(19) Uani 1 1 d . . .
C2 C 0.8084(4) 0.2175(6) 0.4973(12) 0.0230(18) Uani 1 1 d . . .
C3 C 0.8315(6) 0.3116(8) 0.5828(16) 0.044(3) Uani 1 1 d . . .
H3 H 0.8211 0.3760 0.5225 0.053 Uiso 1 1 calc R . .
C4 C 0.8709(6) 0.3074(9) 0.7627(17) 0.047(3) Uani 1 1 d . . .
H4 H 0.8864 0.3700 0.8235 0.057 Uiso 1 1 calc R . .
C5 C 0.8873(6) 0.2123(10) 0.8514(14) 0.046(3) Uani 1 1 d . . .
H5 H 0.9146 0.2105 0.9700 0.055 Uiso 1 1 calc R . .
C6 C 0.8632(5) 0.1204(8) 0.7636(13) 0.033(2) Uani 1 1 d . . .
H6 H 0.8737 0.0557 0.8230 0.039 Uiso 1 1 calc R . .
C7 C 0.7682(5) 0.2232(7) 0.3021(14) 0.034(2) Uani 1 1 d . . .
H7A H 0.7950 0.1732 0.2159 0.041 Uiso 1 1 calc R . .
H7B H 0.7759 0.2935 0.2489 0.041 Uiso 1 1 calc R . .
C8 C 0.6430(6) 0.1712(10) 0.1191(12) 0.049(3) Uani 1 1 d . . .
H8A H 0.6720 0.1100 0.0682 0.059 Uiso 1 1 calc R . .
H8B H 0.6514 0.2296 0.0303 0.059 Uiso 1 1 calc R . .
C9 C 0.5508(6) 0.1468(9) 0.1350(17) 0.058(3) Uani 1 1 d . . .
H9A H 0.5287 0.1305 0.0080 0.070 Uiso 1 1 calc R . .
H9B H 0.5426 0.0856 0.2174 0.070 Uiso 1 1 calc R . .
C10 C 0.5375(6) 0.2591(10) 0.3984(16) 0.055(3) Uani 1 1 d . . .
H10A H 0.5284 0.1991 0.4833 0.066 Uiso 1 1 calc R . .
H10B H 0.5059 0.3183 0.4487 0.066 Uiso 1 1 calc R . .
C11 C 0.6278(6) 0.2868(9) 0.3978(15) 0.044(3) Uani 1 1 d . . .
H11A H 0.6364 0.3510 0.3237 0.053 Uiso 1 1 calc R . .
H11B H 0.6463 0.2996 0.5293 0.053 Uiso 1 1 calc R . .
N1 N 0.6772(4) 0.1990(6) 0.3114(11) 0.0248(16) Uani 1 1 d . . .
O1 O 0.5091(4) 0.2342(6) 0.2128(11) 0.059(2) Uani 1 1 d . . .
Se1 Se 0.79053(6) -0.00833(7) 0.46945(16) 0.0397(3) Uani 1 1 d . . .
Br1 Br 0.91953(8) -0.02793(11) 0.2893(2) 0.0757(5) Uani 1 1 d . . .
Br2 Br 0.63994(6) 0.02143(8) 0.66432(14) 0.0460(3) Uani 1 1 d . . .
H2 H 0.671(4) 0.145(5) 0.381(10) 0.000(18) Uiso 1 1 d . . .

loop_
_atom_site_aniso_label
_atom_site_aniso_U_11
_atom_site_aniso_U_22
_atom_site_aniso_U_33
_atom_site_aniso_U_23
_atom_site_aniso_U_13
_atom_site_aniso_U_12
C1 0.015(4) 0.027(5) 0.028(5) -0.006(4) -0.005(3) -0.001(4)
C2 0.012(4) 0.031(4) 0.026(5) -0.011(4) 0.003(4) -0.001(3)
C3 0.039(6) 0.033(6) 0.059(8) -0.003(5) -0.015(5) 0.000(5)
C4 0.029(6) 0.053(7) 0.060(7) -0.034(6) 0.008(6) -0.003(5)
C5 0.034(6) 0.090(9) 0.014(5) -0.011(5) -0.003(4) -0.014(6)
C6 0.023(5) 0.048(6) 0.027(5) -0.003(4) -0.005(4) 0.003(4)
C7 0.041(5) 0.033(5) 0.028(5) -0.001(4) 0.000(5) -0.007(4)
C8 0.053(7) 0.075(8) 0.021(6) -0.006(5) -0.009(5) 0.015(6)
C9 0.042(6) 0.078(9) 0.056(8) -0.018(7) -0.026(6) 0.002(6)
C10 0.033(6) 0.078(9) 0.054(7) 0.001(6) -0.003(5) 0.021(6)
C11 0.051(7) 0.049(6) 0.034(6) -0.003(5) -0.019(5) 0.019(5)
N1 0.032(4) 0.024(4) 0.019(4) 0.009(4) -0.003(3) -0.001(3)
O1 0.041(4) 0.083(6) 0.053(5) -0.009(4) -0.021(3) 0.015(4)
Se1 0.0485(5) 0.0211(4) 0.0496(6) -0.0039(5) -0.0173(5) 0.0016(4)
Br1 0.0497(7) 0.0808(10) 0.0967(12) -0.0475(10) 0.0010(7) 0.0109(7)
Br2 0.0528(6) 0.0465(6) 0.0387(6) 0.0027(6) 0.0035(5) -0.0135(5)

loop_
_atom_type_symbol
_atom_type_description
_atom_type_scat_dispersion_real
_atom_type_scat_dispersion_imag
_atom_type_scat_source
C C 0.0033 0.0016 'International Tables Vol C Tables 4.2.6.8 and 6.1.1.4'
H H 0.0000 0.0000 'International Tables Vol C Tables 4.2.6.8 and 6.1.1.4'
N N 0.0061 0.0033 'International Tables Vol C Tables 4.2.6.8 and 6.1.1.4'
O O 0.0106 0.0060 'International Tables Vol C Tables 4.2.6.8 and 6.1.1.4'
Se Se -0.0929 2.2259 'International Tables Vol C Tables 4.2.6.8 and 6.1.1.4'
Br Br -0.2901 2.4595 'International Tables Vol C Tables 4.2.6.8 and 6.1.1.4'

loop_
_geom_angle_atom_site_label_1
_geom_angle_atom_site_label_2
_geom_angle_atom_site_label_3
_geom_angle
_geom_angle_site_symmetry_1
_geom_angle_site_symmetry_3
_geom_angle_publ_flag
C6 C1 C2 121.1(8) . . ?
C6 C1 Se1 118.9(7) . . ?
C2 C1 Se1 120.0(6) . . ?
C1 C2 C3 120.1(8) . . ?
C1 C2 C7 122.4(7) . . ?
C3 C2 C7 117.5(8) . . ?
C2 C3 C4 118.1(10) . . ?
C5 C4 C3 121.2(10) . . ?
C6 C5 C4 119.3(9) . . ?
C1 C6 C5 120.1(10) . . ?
C2 C7 N1 112.0(7) . . ?
N1 C8 C9 110.3(8) . . ?
O1 C9 C8 109.7(9) . . ?
O1 C10 C11 111.6(9) . . ?
N1 C11 C10 110.3(9) . . ?
C8 N1 C11 109.7(7) . . ?
C8 N1 C7 112.0(8) . . ?
C11 N1 C7 112.8(7) . . ?
C10 O1 C9 111.8(8) . . ?
C1 Se1 Br1 93.9(2) . . ?
C1 Se1 Br2 85.4(2) . . ?
Br1 Se1 Br2 177.34(6) . . ?

loop_
_geom_bond_atom_site_label_1
_geom_bond_atom_site_label_2
_geom_bond_distance
_geom_bond_site_symmetry_2
_geom_bond_publ_flag
C1 C6 1.366(11) . ?
C1 C2 1.371(11) . ?
C1 Se1 1.934(8) . ?
C2 C3 1.380(12) . ?
C2 C7 1.499(12) . ?
C3 C4 1.398(14) . ?
C4 C5 1.375(16) . ?
C5 C6 1.368(13) . ?
C7 N1 1.501(11) . ?
C8 N1 1.481(11) . ?
C8 C9 1.524(13) . ?
C9 O1 1.402(12) . ?
C10 O1 1.398(11) . ?
C10 C11 1.500(13) . ?
C11 N1 1.492(12) . ?
Se1 Br1 2.4389(18) . ?
Se1 Br2 2.8043(15) . ?

loop_
_geom_torsion_atom_site_label_1
_geom_torsion_atom_site_label_2
_geom_torsion_atom_site_label_3
_geom_torsion_atom_site_label_4
_geom_torsion
_geom_torsion_site_symmetry_1
_geom_torsion_site_symmetry_2
_geom_torsion_site_symmetry_3
_geom_torsion_site_symmetry_4
_geom_torsion_publ_flag
C6 C1 C2 C3 -1.2(13) . . . . ?
Se1 C1 C2 C3 179.5(7) . . . . ?
C6 C1 C2 C7 177.6(8) . . . . ?
Se1 C1 C2 C7 -1.7(11) . . . . ?
C1 C2 C3 C4 0.4(14) . . . . ?
C7 C2 C3 C4 -178.4(8) . . . . ?
C2 C3 C4 C5 0.8(15) . . . . ?
C3 C4 C5 C6 -1.2(15) . . . . ?
C2 C1 C6 C5 0.7(13) . . . . ?
Se1 C1 C6 C5 -179.9(7) . . . . ?
C4 C5 C6 C1 0.5(14) . . . . ?
C1 C2 C7 N1 73.6(10) . . . . ?
C3 C2 C7 N1 -107.6(9) . . . . ?
N1 C8 C9 O1 57.9(12) . . . . ?
O1 C10 C11 N1 -56.0(13) . . . . ?
C9 C8 N1 C11 -54.1(12) . . . . ?
C9 C8 N1 C7 179.8(8) . . . . ?
C10 C11 N1 C8 52.9(12) . . . . ?
C10 C11 N1 C7 178.5(8) . . . . ?
C2 C7 N1 C8 -161.9(8) . . . . ?
C2 C7 N1 C11 73.8(10) . . . . ?
C11 C10 O1 C9 60.8(13) . . . . ?
C8 C9 O1 C10 -60.9(12) . . . . ?
C6 C1 Se1 Br1 -91.2(7) . . . . ?
C2 C1 Se1 Br1 88.2(7) . . . . ?
C6 C1 Se1 Br2 91.4(6) . . . . ?
C2 C1 Se1 Br2 -89.2(6) . . . . ?
